data_4313958
loop_
_publ_author_name
'Augusto Cingolani'
Effendy
'John V. Hanna'
'Maura Pellei'
'Claudio Pettinari'
'Carlo Santini'
'Brian W. Skelton'
'Allan H. White'

_publ_contact_author_address
;
   Department of Chemistry
   University of Western Australia
   Nedlands
   Western Australia 6907
   Australia
;
_publ_contact_author_email bws@crystal.uwa.edu.au
_publ_contact_author_fax (+61)_08_9380_1118
_publ_contact_author_name 'Skelton, B. W.'
_publ_contact_author_phone (+61)_08-9380_3481
_publ_section_title
;
 Crystal Structures and Vibrational and Solution and Solid-State (CPMAS)
 NMR Spectroscopic Studies in Triphenyl Phosphine, Arsine, and Stibine
 Silver(I) Bromate Systems, (R3E)xAgBrO3 (E = P, As, Sb;x= 1-4)
;
_journal_name_full 'Inorganic Chemistry'
_journal_page_first 4938
_journal_page_last 4948
_journal_paper_doi 10.1021/ic034243e
_journal_volume 42
_journal_year 2003
_chemical_formula_sum 'C36 H30 Ag Br O3 P2'
_chemical_formula_weight 760.35
_space_group_IT_number 2
_symmetry_cell_setting triclinic
_symmetry_space_group_name_Hall '-P 1'
_symmetry_space_group_name_H-M 'P -1'
_audit_creation_date 00-12-06
_audit_creation_method Xtal3.6
_cell_angle_alpha 92.1180(10)
_cell_angle_beta 90.7250(10)
_cell_angle_gamma 113.3140(10)
_cell_formula_units_Z 2
_cell_length_a 10.3399(6)
_cell_length_b 12.1874(7)
_cell_length_c 13.7166(8)
_cell_measurement_reflns_used 7076
_cell_measurement_temperature 150
_cell_measurement_theta_max 28.4
_cell_measurement_theta_min 2.4
_cell_volume 1585.60(16)
_computing_cell_refinement 'Siemens SAINT (Siemens, 1995)'
_computing_data_collection 'Siemens SMART (Siemens, 1995)'
_computing_data_reduction 'xtal ADDREF SORTRF'
_computing_molecular_graphics xtal
_computing_publication_material 'xtal BONDLA CIFIO'
_computing_structure_refinement 'xtal CRYLSQ'
_computing_structure_solution xtal
_diffrn_ambient_temperature 150
_diffrn_measurement_device_type
;
Bruker SMART CCD diffractometer
;
_diffrn_measurement_method '\w scans'
_diffrn_radiation_detector 'CCD area detector'
_diffrn_radiation_monochromator graphite
_diffrn_radiation_source 'sealed tube'
_diffrn_radiation_type 'Mo K\a'
_diffrn_radiation_wavelength .71073
_diffrn_reflns_av_R_equivalents .031
_diffrn_reflns_av_sigmaI/netI .054
_diffrn_reflns_limit_h_max 17
_diffrn_reflns_limit_h_min -17
_diffrn_reflns_limit_k_max 20
_diffrn_reflns_limit_k_min -20
_diffrn_reflns_limit_l_max 23
_diffrn_reflns_limit_l_min 0
_diffrn_reflns_number 32031
_diffrn_reflns_theta_max 37.57
_diffrn_reflns_theta_min 1.82
_diffrn_standards_decay_% 0
_exptl_absorpt_coefficient_mu 2.032
_exptl_absorpt_correction_T_max .70
_exptl_absorpt_correction_T_min .40
_exptl_absorpt_correction_type multi-scan
_exptl_absorpt_process_details
;
 SADABS; Sheldrick, 1996
;
_exptl_crystal_colour colourless
_exptl_crystal_density_diffrn 1.593
_exptl_crystal_description plate
_exptl_crystal_F_000 764
_exptl_crystal_size_max .5
_exptl_crystal_size_mid .4
_exptl_crystal_size_min .14
_refine_diff_density_max 1.216
_refine_diff_density_min -1.105
_refine_ls_extinction_expression 'Eq22 p292 "Cryst. Comp." Munksgaard 1970'
_refine_ls_goodness_of_fit_all 1.033
_refine_ls_goodness_of_fit_ref 1.101
_refine_ls_hydrogen_treatment refall
_refine_ls_matrix_type full
_refine_ls_number_constraints 0
_refine_ls_number_parameters 509
_refine_ls_number_reflns 12775
_refine_ls_number_restraints 0
_refine_ls_R_factor_all .044
_refine_ls_R_factor_gt .029
_refine_ls_shift/su_max .02
_refine_ls_shift/su_mean .001
_refine_ls_structure_factor_coef F
_refine_ls_weighting_scheme calc
_refine_ls_wR_factor_all .037
_refine_ls_wR_factor_ref .035
_reflns_d_resolution_high .583
_reflns_d_resolution_low 11.156
_reflns_Friedel_coverage 0
_reflns_limit_h_max 17
_reflns_limit_h_min 0
_reflns_limit_k_max 19
_reflns_limit_k_min -20
_reflns_limit_l_max 23
_reflns_limit_l_min -23
_reflns_number_gt 12775
_reflns_number_total 16079
_reflns_threshold_expression 'F    > 4.00 sig(F   )'
_cod_data_source_file ic034243esi20030306_065314.cif
_cod_data_source_block cpmar6
_cod_original_sg_symbol_Hall -p_1
_cod_original_formula_sum 'C36 H30 Ag1 Br1 O3 P2'
_cod_database_code 4313958

loop_
_symmetry_equiv_pos_as_xyz
+x,+y,+z
-x,-y,-z

loop_
_atom_site_label
_atom_site_fract_x
_atom_site_fract_y
_atom_site_fract_z
_atom_site_U_iso_or_equiv
_atom_site_adp_type
_atom_site_calc_flag
_atom_site_calc_attached_atom
_atom_site_occupancy
_atom_site_disorder_assembly
_atom_site_disorder_group
Ag .283707(11) .065017(9) .290390(8) .01706(4) Uani ? ? 1.00000 ? ?
Br -.028559(15) -.053501(13) .369975(10) .01959(5) Uani ? ? 1.00000 ? ?
O1 .12529(11) .01193(10) .43029(8) .0223(4) Uani ? ? 1.00000 ? ?
O2 .01871(12) -.03149(12) .25494(8) .0276(5) Uani ? ? 1.00000 ? ?
O3 -.07935(19) -.19692(12) .38365(12) .0505(7) Uani ? ? 1.00000 ? ?
P1 .39590(4) -.07405(3) .26713(3) .01596(12) Uani ? ? 1.00000 ? ?
C111 .30962(15) -.19114(12) .17232(10) .0169(5) Uani ? ? 1.00000 ? ?
C112 .16633(16) -.22252(14) .15099(11) .0208(5) Uani ? ? 1.00000 ? ?
C113 .09612(17) -.31362(15) .08112(13) .0257(6) Uani ? ? 1.00000 ? ?
C114 .16818(18) -.37211(14) .03156(12) .0259(6) Uani ? ? 1.00000 ? ?
C115 .31067(18) -.34132(14) .05256(12) .0252(6) Uani ? ? 1.00000 ? ?
C116 .38091(17) -.25229(14) .12357(11) .0215(5) Uani ? ? 1.00000 ? ?
C121 .40830(16) -.15945(13) .37005(10) .0196(5) Uani ? ? 1.00000 ? ?
C122 .30078(19) -.18698(15) .43707(12) .0252(6) Uani ? ? 1.00000 ? ?
C123 .2954(2) -.26247(18) .51264(13) .0326(7) Uani ? ? 1.00000 ? ?
C124 .3977(2) -.30770(18) .52207(13) .0358(8) Uani ? ? 1.00000 ? ?
C125 .5065(3) -.2787(2) .45719(14) .0377(9) Uani ? ? 1.00000 ? ?
C126 .5122(2) -.20498(18) .38020(13) .0296(7) Uani ? ? 1.00000 ? ?
C131 .57436(15) .00450(13) .22553(11) .0189(5) Uani ? ? 1.00000 ? ?
C132 .59718(18) .02462(15) .12676(12) .0252(6) Uani ? ? 1.00000 ? ?
C133 .7288(2) .09739(17) .09508(14) .0325(7) Uani ? ? 1.00000 ? ?
C134 .84048(19) .15227(16) .16161(16) .0336(8) Uani ? ? 1.00000 ? ?
C135 .8190(2) .13401(17) .25913(17) .0347(8) Uani ? ? 1.00000 ? ?
C136 .68653(18) .06070(16) .29238(13) .0275(6) Uani ? ? 1.00000 ? ?
P2 .32333(4) .26112(3) .23087(3) .01392(12) Uani ? ? 1.00000 ? ?
C211 .28562(14) .25409(12) .10006(10) .0160(4) Uani ? ? 1.00000 ? ?
C212 .19239(17) .14557(13) .05629(12) .0226(5) Uani ? ? 1.00000 ? ?
C213 .15850(18) .13695(15) -.04313(12) .0261(6) Uani ? ? 1.00000 ? ?
C214 .21700(17) .23628(15) -.09955(11) .0235(6) Uani ? ? 1.00000 ? ?
C215 .31057(16) .34410(14) -.05697(11) .0226(5) Uani ? ? 1.00000 ? ?
C216 .34542(15) .35308(13) .04232(10) .0193(5) Uani ? ? 1.00000 ? ?
C221 .21984(14) .33626(12) .28664(10) .0158(4) Uani ? ? 1.00000 ? ?
C222 .17702(15) .31006(13) .38229(10) .0191(5) Uani ? ? 1.00000 ? ?
C223 .10782(18) .37237(16) .43112(12) .0246(6) Uani ? ? 1.00000 ? ?
C224 .0811(2) .46082(16) .38419(13) .0272(6) Uani ? ? 1.00000 ? ?
C225 .12203(18) .48642(15) .28919(13) .0249(6) Uani ? ? 1.00000 ? ?
C226 .19039(16) .42439(14) .24012(11) .0205(5) Uani ? ? 1.00000 ? ?
C231 .50388(14) .37298(12) .24449(9) .0148(4) Uani ? ? 1.00000 ? ?
C232 .61258(15) .33934(14) .21519(11) .0195(5) Uani ? ? 1.00000 ? ?
C233 .75260(16) .41812(15) .22844(12) .0227(6) Uani ? ? 1.00000 ? ?
C234 .78579(15) .53145(14) .27235(11) .0213(5) Uani ? ? 1.00000 ? ?
C235 .67853(15) .56516(13) .30202(11) .0193(5) Uani ? ? 1.00000 ? ?
C236 .53807(15) .48688(12) .28806(10) .0174(5) Uani ? ? 1.00000 ? ?
H112 .114(2) -.189(2) .1776(16) .030(6) Uiso ? ? 1.00000 ? ?
H113 -.007(2) -.336(2) .0667(17) .039(6) Uiso ? ? 1.00000 ? ?
H114 .123(2) -.433(2) -.0174(16) .034(6) Uiso ? ? 1.00000 ? ?
H115 .365(2) -.377(2) .0214(15) .028(5) Uiso ? ? 1.00000 ? ?
H116 .476(2) -.2326(17) .1370(14) .016(4) Uiso ? ? 1.00000 ? ?
H122 .224(2) -.158(2) .4299(16) .035(6) Uiso ? ? 1.00000 ? ?
H123 .205(2) -.290(2) .5557(17) .039(6) Uiso ? ? 1.00000 ? ?
H124 .392(3) -.363(2) .5670(17) .041(6) Uiso ? ? 1.00000 ? ?
H125 .579(3) -.307(2) .4645(19) .051(7) Uiso ? ? 1.00000 ? ?
H126 .595(2) -.175(2) .3382(17) .035(6) Uiso ? ? 1.00000 ? ?
H132 .513(2) -.018(2) .0793(16) .033(6) Uiso ? ? 1.00000 ? ?
H133 .751(2) .105(2) .0195(16) .034(6) Uiso ? ? 1.00000 ? ?
H134 .933(2) .2073(19) .1335(15) .025(5) Uiso ? ? 1.00000 ? ?
H135 .889(3) .172(3) .308(2) .059(8) Uiso ? ? 1.00000 ? ?
H136 .675(2) .0485(17) .3560(14) .016(4) Uiso ? ? 1.00000 ? ?
H212 .162(2) .082(2) .0965(15) .025(5) Uiso ? ? 1.00000 ? ?
H213 .091(2) .058(2) -.0691(15) .028(5) Uiso ? ? 1.00000 ? ?
H214 .188(2) .232(2) -.1718(16) .032(6) Uiso ? ? 1.00000 ? ?
H215 .353(2) .411(2) -.0962(17) .037(6) Uiso ? ? 1.00000 ? ?
H216 .420(2) .433(2) .0690(16) .034(6) Uiso ? ? 1.00000 ? ?
H222 .193(2) .246(2) .4113(16) .034(6) Uiso ? ? 1.00000 ? ?
H223 .078(2) .348(2) .5009(16) .029(5) Uiso ? ? 1.00000 ? ?
H224 .034(3) .500(2) .414(2) .054(8) Uiso ? ? 1.00000 ? ?
H225 .108(3) .544(2) .2573(18) .045(7) Uiso ? ? 1.00000 ? ?
H226 .215(2) .436(2) .1710(17) .038(6) Uiso ? ? 1.00000 ? ?
H232 .588(2) .264(2) .1858(15) .028(5) Uiso ? ? 1.00000 ? ?
H233 .826(2) .3940(18) .2064(14) .024(5) Uiso ? ? 1.00000 ? ?
H234 .887(2) .5875(18) .2831(14) .021(5) Uiso ? ? 1.00000 ? ?
H235 .699(2) .6378(18) .3319(14) .022(5) Uiso ? ? 1.00000 ? ?
H236 .464(2) .5129(18) .3116(14) .023(5) Uiso ? ? 1.00000 ? ?

loop_
_atom_site_aniso_label
_atom_site_aniso_U_11
_atom_site_aniso_U_22
_atom_site_aniso_U_33
_atom_site_aniso_U_12
_atom_site_aniso_U_13
_atom_site_aniso_U_23
Ag .01873(5) .01364(4) .02006(5) .00743(4) .00316(3) .00357(3)
Br .01607(6) .01980(7) .01806(6) .00206(5) .00080(5) -.00056(5)
O1 .0173(5) .0269(5) .0176(5) .0038(4) -.0006(4) -.0019(4)
O2 .0239(5) .0399(7) .0167(5) .0104(5) -.0010(4) -.0009(4)
O3 .0626(11) .0165(6) .0506(9) -.0074(6) .0007(8) .0025(6)
P1 .01899(15) .01466(14) .01579(15) .00819(12) .00146(12) .00219(11)
C111 .0197(6) .0143(5) .0175(6) .0073(5) .0022(4) .0026(4)
C112 .0193(6) .0185(6) .0230(6) .0059(5) .0038(5) .0011(5)
C113 .0207(7) .0218(7) .0295(8) .0031(6) .0013(6) -.0016(6)
C114 .0277(7) .0179(6) .0261(7) .0029(6) .0040(6) -.0027(5)
C115 .0298(8) .0189(6) .0274(7) .0103(6) .0053(6) -.0017(5)
C116 .0221(6) .0194(6) .0247(7) .0100(5) .0016(5) -.0001(5)
C121 .0263(7) .0190(6) .0162(6) .0118(5) -.0002(5) .0016(5)
C122 .0317(8) .0255(7) .0215(7) .0142(6) .0048(6) .0063(6)
C123 .0445(10) .0322(9) .0224(7) .0158(8) .0065(7) .0098(6)
C124 .0611(13) .0350(9) .0183(7) .0260(9) -.0013(7) .0079(7)
C125 .0572(13) .0464(11) .0265(8) .0382(11) -.0023(8) .0067(8)
C126 .0391(9) .0379(9) .0236(7) .0274(8) .0028(6) .0060(6)
C131 .0196(6) .0162(6) .0217(6) .0080(5) .0010(5) .0007(5)
C132 .0246(7) .0233(7) .0235(7) .0046(6) .0033(5) .0043(6)
C133 .0303(8) .0267(8) .0358(9) .0058(7) .0127(7) .0047(7)
C134 .0221(7) .0232(8) .0538(12) .0070(6) .0098(7) .0010(7)
C135 .0215(7) .0278(8) .0505(11) .0058(6) -.0066(7) -.0051(8)
C136 .0253(7) .0265(8) .0288(8) .0088(6) -.0033(6) -.0038(6)
P2 .01413(14) .01177(13) .01553(14) .00472(11) .00061(11) .00147(11)
C211 .0154(5) .0145(5) .0175(6) .0054(4) -.0005(4) .0004(4)
C212 .0245(7) .0156(6) .0227(7) .0028(5) -.0035(5) .0009(5)
C213 .0271(7) .0206(7) .0244(7) .0037(6) -.0070(6) -.0039(6)
C214 .0229(7) .0272(7) .0183(6) .0079(6) -.0036(5) -.0016(5)
C215 .0227(7) .0228(7) .0180(6) .0043(5) .0002(5) .0041(5)
C216 .0194(6) .0167(6) .0177(6) .0029(5) -.0008(5) .0016(5)
C221 .0142(5) .0144(5) .0180(6) .0048(4) .0007(4) .0010(4)
C222 .0201(6) .0198(6) .0179(6) .0085(5) .0008(5) .0022(5)
C223 .0281(7) .0301(8) .0195(6) .0156(6) .0039(5) .0005(6)
C224 .0313(8) .0298(8) .0270(8) .0193(7) .0040(6) -.0020(6)
C225 .0265(7) .0248(7) .0298(8) .0166(6) .0040(6) .0047(6)
C226 .0218(6) .0211(6) .0219(6) .0116(5) .0042(5) .0054(5)
C231 .0154(5) .0143(5) .0146(5) .0057(4) -.0007(4) .0018(4)
C232 .0185(6) .0189(6) .0216(6) .0081(5) .0009(5) -.0016(5)
C233 .0168(6) .0249(7) .0268(7) .0088(5) .0021(5) -.0002(6)
C234 .0163(6) .0215(6) .0229(6) .0042(5) -.0014(5) .0023(5)
C235 .0193(6) .0144(6) .0212(6) .0036(5) -.0010(5) -.0005(5)
C236 .0178(6) .0147(5) .0196(6) .0063(5) .0001(4) .0005(4)

loop_
_atom_type_symbol
_atom_type_description
_atom_type_oxidation_number
_atom_type_number_in_cell
_atom_type_scat_dispersion_real
_atom_type_scat_dispersion_imag
_atom_type_scat_source
C ? 0 72 .002 .002 'Int Tables Vol IV Tables 2.2B and 2.3.1'
H ? 0 60 0 0 'Int Tables Vol IV Tables 2.2B and 2.3.1'
Ag ? 0 2 -1.085 1.101 'Int Tables Vol IV Tables 2.2B and 2.3.1'
O ? 0 6 .008 .006 'Int Tables Vol IV Tables 2.2B and 2.3.1'
P ? 0 4 .09 .095 'Int Tables Vol IV Tables 2.2B and 2.3.1'
Br ? 0 2 -.374 2.456 'Int Tables Vol IV Tables 2.2B and 2.3.1'

loop_
_diffrn_attenuator_code
_diffrn_attenuator_scale
? ?

loop_
_geom_angle_atom_site_label_1
_geom_angle_atom_site_label_2
_geom_angle_atom_site_label_3
_geom_angle_site_symmetry_1
_geom_angle_site_symmetry_2
_geom_angle_site_symmetry_3
_geom_angle
_geom_angle_publ_flag
O1 Ag O2 . . . 61.80(3) ?
O1 Ag P1 . . . 110.97(3) ?
O1 Ag P2 . . . 112.93(3) ?
O2 Ag P1 . . . 112.67(4) ?
O2 Ag P2 . . . 97.15(3) ?
P1 Ag P2 . . . 134.802(14) ?
O1 Br O2 . . . 101.98(5) ?
O1 Br O3 . . . 106.22(8) ?
O2 Br O3 . . . 105.94(8) ?
Ag O1 Br . . . 99.35(5) ?
Ag O2 Br . . . 96.58(5) ?
Ag P1 C111 . . . 113.62(6) ?
Ag P1 C121 . . . 118.29(6) ?
Ag P1 C131 . . . 109.78(6) ?
C111 P1 C121 . . . 102.46(7) ?
C111 P1 C131 . . . 104.78(7) ?
C121 P1 C131 . . . 106.82(8) ?
P1 C111 C112 . . . 118.30(13) ?
P1 C111 C116 . . . 122.15(11) ?
C112 C111 C116 . . . 119.50(13) ?
C111 C112 C113 . . . 119.92(17) ?
C111 C112 H112 . . . 125.7(13) ?
C113 C112 H112 . . . 114.3(13) ?
C112 C113 C114 . . . 120.26(16) ?
C112 C113 H113 . . . 119.2(15) ?
C114 C113 H113 . . . 120.5(15) ?
C113 C114 C115 . . . 120.05(15) ?
C113 C114 H114 . . . 121.9(16) ?
C115 C114 H114 . . . 118.1(16) ?
C114 C115 C116 . . . 120.11(18) ?
C114 C115 H115 . . . 124.0(12) ?
C116 C115 H115 . . . 115.9(12) ?
C111 C116 C115 . . . 120.13(16) ?
C111 C116 H116 . . . 120.6(13) ?
C115 C116 H116 . . . 119.3(13) ?
P1 C121 C122 . . . 116.58(15) ?
P1 C121 C126 . . . 123.37(12) ?
C122 C121 C126 . . . 119.87(16) ?
C121 C122 C123 . . . 119.8(2) ?
C121 C122 H122 . . . 121.1(13) ?
C123 C122 H122 . . . 119.0(13) ?
C122 C123 C124 . . . 120.08(18) ?
C122 C123 H123 . . . 117.0(16) ?
C124 C123 H123 . . . 122.6(16) ?
C123 C124 C125 . . . 120.4(2) ?
C123 C124 H124 . . . 121.9(18) ?
C125 C124 H124 . . . 117.4(18) ?
C124 C125 C126 . . . 120.2(3) ?
C124 C125 H125 . . . 120.9(16) ?
C126 C125 H125 . . . 118.8(16) ?
C121 C126 C125 . . . 119.51(19) ?
C121 C126 H126 . . . 118.8(17) ?
C125 C126 H126 . . . 121.2(16) ?
P1 C131 C132 . . . 119.83(11) ?
P1 C131 C136 . . . 120.77(12) ?
C132 C131 C136 . . . 118.69(13) ?
C131 C132 C133 . . . 120.76(15) ?
C131 C132 H132 . . . 117.1(12) ?
C133 C132 H132 . . . 122.2(12) ?
C132 C133 C134 . . . 120.42(18) ?
C132 C133 H133 . . . 121.7(11) ?
C134 C133 H133 . . . 117.5(11) ?
C133 C134 C135 . . . 119.34(16) ?
C133 C134 H134 . . . 116.1(12) ?
C135 C134 H134 . . . 124.5(11) ?
C134 C135 C136 . . . 120.95(17) ?
C134 C135 H135 . . . 123.1(17) ?
C136 C135 H135 . . . 115.9(17) ?
C131 C136 C135 . . . 119.82(17) ?
C131 C136 H136 . . . 120.4(11) ?
C135 C136 H136 . . . 119.8(11) ?
Ag P2 C211 . . . 111.75(5) ?
Ag P2 C221 . . . 115.89(4) ?
Ag P2 C231 . . . 115.68(5) ?
C211 P2 C221 . . . 105.49(7) ?
C211 P2 C231 . . . 103.40(6) ?
C221 P2 C231 . . . 103.32(6) ?
P2 C211 C212 . . . 118.46(11) ?
P2 C211 C216 . . . 122.52(9) ?
C212 C211 C216 . . . 119.02(13) ?
C211 C212 C213 . . . 120.31(14) ?
C211 C212 H212 . . . 115.4(12) ?
C213 C212 H212 . . . 124.2(12) ?
C212 C213 C214 . . . 120.20(13) ?
C212 C213 H213 . . . 116.1(13) ?
C214 C213 H213 . . . 123.7(13) ?
C213 C214 C215 . . . 119.93(14) ?
C213 C214 H214 . . . 120.6(11) ?
C215 C214 H214 . . . 119.4(12) ?
C214 C215 C216 . . . 120.13(14) ?
C214 C215 H215 . . . 119.7(13) ?
C216 C215 H215 . . . 120.1(13) ?
C211 C216 C215 . . . 120.41(12) ?
C211 C216 H216 . . . 122.7(13) ?
C215 C216 H216 . . . 116.8(13) ?
P2 C221 C222 . . . 118.06(13) ?
P2 C221 C226 . . . 122.60(11) ?
C222 C221 C226 . . . 119.19(15) ?
C221 C222 C223 . . . 120.29(16) ?
C221 C222 H222 . . . 117.8(14) ?
C223 C222 H222 . . . 121.9(14) ?
C222 C223 C224 . . . 119.73(15) ?
C222 C223 H223 . . . 116.0(15) ?
C224 C223 H223 . . . 124.3(15) ?
C223 C224 C225 . . . 120.3(2) ?
C223 C224 H224 . . . 120.8(18) ?
C225 C224 H224 . . . 118.8(18) ?
C224 C225 C226 . . . 120.26(19) ?
C224 C225 H225 . . . 122.6(17) ?
C226 C225 H225 . . . 117.2(17) ?
C221 C226 C225 . . . 120.26(15) ?
C221 C226 H226 . . . 117.3(17) ?
C225 C226 H226 . . . 122.4(17) ?
P2 C231 C232 . . . 117.78(10) ?
P2 C231 C236 . . . 123.06(12) ?
C232 C231 C236 . . . 119.04(12) ?
C231 C232 C233 . . . 120.62(15) ?
C231 C232 H232 . . . 117.9(14) ?
C233 C232 H232 . . . 121.5(14) ?
C232 C233 C234 . . . 119.96(17) ?
C232 C233 H233 . . . 119.5(11) ?
C234 C233 H233 . . . 120.6(11) ?
C233 C234 C235 . . . 119.71(13) ?
C233 C234 H234 . . . 119.9(14) ?
C235 C234 H234 . . . 120.4(14) ?
C234 C235 C236 . . . 120.50(14) ?
C234 C235 H235 . . . 120.2(14) ?
C236 C235 H235 . . . 119.3(14) ?
C231 C236 C235 . . . 120.17(16) ?
C231 C236 H236 . . . 121.4(10) ?
C235 C236 H236 . . . 118.4(10) ?

loop_
_geom_bond_atom_site_label_1
_geom_bond_atom_site_label_2
_geom_bond_site_symmetry_1
_geom_bond_site_symmetry_2
_geom_bond_distance
_geom_bond_publ_flag
Ag O1 . . 2.4732(11) ?
Ag O2 . . 2.5496(12) ?
Ag P1 . . 2.4177(5) ?
Ag P2 . . 2.4339(4) ?
Br O1 . . 1.6628(10) ?
Br O2 . . 1.6576(11) ?
Br O3 . . 1.6329(15) ?
P1 C111 . . 1.8301(13) ?
P1 C121 . . 1.8173(16) ?
P1 C131 . . 1.8210(14) ?
C111 C112 . . 1.400(2) ?
C111 C116 . . 1.399(3) ?
C112 C113 . . 1.394(2) ?
C112 H112 . . .87(3) ?
C113 C114 . . 1.387(3) ?
C113 H113 . . 1.01(3) ?
C114 C115 . . 1.392(3) ?
C114 H114 . . .95(2) ?
C115 C116 . . 1.391(2) ?
C115 H115 . . .94(3) ?
C116 H116 . . .93(2) ?
C121 C122 . . 1.395(2) ?
C121 C126 . . 1.398(3) ?
C122 C123 . . 1.398(3) ?
C122 H122 . . .99(3) ?
C123 C124 . . 1.380(4) ?
C123 H123 . . 1.06(2) ?
C124 C125 . . 1.384(3) ?
C124 H124 . . .91(3) ?
C125 C126 . . 1.399(3) ?
C125 H125 . . .95(3) ?
C126 H126 . . .99(2) ?
C131 C132 . . 1.392(2) ?
C131 C136 . . 1.397(2) ?
C132 C133 . . 1.384(2) ?
C132 H132 . . 1.03(2) ?
C133 C134 . . 1.389(3) ?
C133 H133 . . 1.06(2) ?
C134 C135 . . 1.371(3) ?
C134 H134 . . 1.02(2) ?
C135 C136 . . 1.399(2) ?
C135 H135 . . .94(3) ?
C136 H136 . . .89(2) ?
P2 C211 . . 1.8230(14) ?
P2 C221 . . 1.8203(17) ?
P2 C231 . . 1.8266(12) ?
C211 C212 . . 1.3987(18) ?
C211 C216 . . 1.399(2) ?
C212 C213 . . 1.394(2) ?
C212 H212 . . .92(2) ?
C213 C214 . . 1.390(2) ?
C213 H213 . . .99(2) ?
C214 C215 . . 1.388(2) ?
C214 H214 . . 1.03(2) ?
C215 C216 . . 1.394(2) ?
C215 H215 . . .95(2) ?
C216 H216 . . 1.03(2) ?
C221 C222 . . 1.398(2) ?
C221 C226 . . 1.399(2) ?
C222 C223 . . 1.394(3) ?
C222 H222 . . .96(3) ?
C223 C224 . . 1.391(3) ?
C223 H223 . . 1.03(2) ?
C224 C225 . . 1.383(2) ?
C224 H224 . . .90(3) ?
C225 C226 . . 1.386(3) ?
C225 H225 . . .89(3) ?
C226 H226 . . .99(2) ?
C231 C232 . . 1.399(2) ?
C231 C236 . . 1.398(2) ?
C232 C233 . . 1.3896(19) ?
C232 H232 . . .93(2) ?
C233 C234 . . 1.395(2) ?
C233 H233 . . .96(3) ?
C234 C235 . . 1.387(3) ?
C234 H234 . . 1.001(18) ?
C235 C236 . . 1.3924(18) ?
C235 H235 . . .90(2) ?
C236 H236 . . .99(2) ?

loop_
_geom_hbond_atom_site_label_D
_geom_hbond_atom_site_label_H
_geom_hbond_atom_site_label_A
_geom_hbond_site_symmetry_D
_geom_hbond_site_symmetry_H
_geom_hbond_site_symmetry_A
_geom_hbond_distance_DH
_geom_hbond_distance_HA
_geom_hbond_distance_DA
_geom_hbond_angle_DHA
_geom_hbond_publ_flag
? ? ? ? ? ? ? ? ? ? ?

loop_
_geom_torsion_atom_site_label_1
_geom_torsion_atom_site_label_2
_geom_torsion_atom_site_label_3
_geom_torsion_atom_site_label_4
_geom_torsion_site_symmetry_1
_geom_torsion_site_symmetry_2
_geom_torsion_site_symmetry_3
_geom_torsion_site_symmetry_4
_geom_torsion
_geom_torsion_publ_flag
? ? ? ? ? ? ? ? ? ?
